data_7158010
loop_
_publ_author_name
'Pirovano, Valentina'
'Brambilla, Elisa'
'Riva, Marika'
'Leoni, Sara'
'Rizzato, Silvia'
'Garanzini, Davide'
'Abbiati, Giorgio'
'Rossi, Elisabetta'

_publ_section_title
;
 Stereoselective synthesis of 2-spirocyclopropyl-indolin-3-ones through
 cyclopropanation of aza-aurones with tosylhydrazones.
;
_journal_issue 17
_journal_name_full 'Organic &amp; biomolecular chemistry'
_journal_page_first 3925
_journal_page_last 3931
_journal_paper_doi 10.1039/d1ob00076d
_journal_volume 19
_journal_year 2021
_chemical_formula_moiety 'C27 H19 N O3'
_chemical_formula_sum 'C27 H19 N O3'
_chemical_formula_weight 405.43
_space_group_IT_number 14
_space_group_name_Hall '-P 2ybc'
_space_group_name_H-M_alt 'P 1 21/c 1'
_symmetry_cell_setting monoclinic
_symmetry_Int_Tables_number 14
_symmetry_space_group_name_Hall '-P 2ybc'
_symmetry_space_group_name_H-M 'P 1 21/c 1'
_atom_sites_solution_hydrogens mixed
_audit_update_record
;
2021-01-12 deposited with the CCDC.	2021-04-05 downloaded from the CCDC.
;
_cell_angle_alpha 90
_cell_angle_beta 97.272(3)
_cell_angle_gamma 90
_cell_formula_units_Z 4
_cell_length_a 10.301(2)
_cell_length_b 6.870(1)
_cell_length_c 29.971(6)
_cell_measurement_reflns_used 2826
_cell_measurement_temperature 298(2)
_cell_measurement_theta_max 22.4
_cell_measurement_theta_min 2.3
_cell_measurement_wavelength 0.71073
_cell_volume 2103.9(7)
_computing_molecular_graphics 'Ortep for Windows (Farrugia, 2012)'
_computing_publication_material 'WinGX publication routines (Farrugia, 2012)'
_computing_structure_refinement 'SHELXL-2018/3 (Sheldrick, 2018)'
_computing_structure_solution 'SIR 2014: C. Giacovazzo et all., J. Appl. Cryst.(2015) 48, 306'
_diffrn_ambient_temperature 298(2)
_diffrn_detector CCD_plate
_diffrn_measured_fraction_theta_full 0.997
_diffrn_measured_fraction_theta_max 0.997
_diffrn_measurement_device 'Bruker apex II ccd diffractometer'
_diffrn_measurement_method omega-scan
_diffrn_radiation_monochromator graphite
_diffrn_radiation_probe x-ray
_diffrn_radiation_type MoK\a
_diffrn_radiation_wavelength 0.71073
_diffrn_reflns_av_R_equivalents 0.0403
_diffrn_reflns_av_unetI/netI 0.0307
_diffrn_reflns_Laue_measured_fraction_full 0.997
_diffrn_reflns_Laue_measured_fraction_max 0.997
_diffrn_reflns_limit_h_max 11
_diffrn_reflns_limit_h_min -11
_diffrn_reflns_limit_k_max 7
_diffrn_reflns_limit_k_min -7
_diffrn_reflns_limit_l_max 32
_diffrn_reflns_limit_l_min -32
_diffrn_reflns_number 12735
_diffrn_reflns_point_group_measured_fraction_full 0.997
_diffrn_reflns_point_group_measured_fraction_max 0.997
_diffrn_reflns_theta_full 22.70
_diffrn_reflns_theta_max 22.70
_diffrn_reflns_theta_min 1.37
_diffrn_standards_decay_% 0
_exptl_absorpt_coefficient_mu 0.084
_exptl_absorpt_correction_T_max 0.7448
_exptl_absorpt_correction_T_min 0.6373
_exptl_absorpt_correction_type empirical
_exptl_absorpt_process_details 'Sadabs 2.01 (Bruker AXS, 1999)'
_exptl_crystal_colour colorless
_exptl_crystal_density_diffrn 1.2801
_exptl_crystal_density_method 'not measured'
_exptl_crystal_description prismatic
_exptl_crystal_F_000 848
_exptl_crystal_size_max 0.20
_exptl_crystal_size_mid 0.10
_exptl_crystal_size_min 0.10
_refine_diff_density_max 0.256
_refine_diff_density_min -0.291
_refine_diff_density_rms 0.035
_refine_ls_extinction_method none
_refine_ls_goodness_of_fit_ref 1.042
_refine_ls_hydrogen_treatment mixed
_refine_ls_matrix_type full
_refine_ls_number_constraints 0
_refine_ls_number_parameters 289
_refine_ls_number_reflns 2824
_refine_ls_number_restraints 1
_refine_ls_restrained_S_all 1.042
_refine_ls_R_factor_all 0.0842
_refine_ls_R_factor_gt 0.0561
_refine_ls_shift/su_max 0
_refine_ls_shift/su_mean 0
_refine_ls_structure_factor_coef Fsqd
_refine_ls_weighting_details 'w=1/[\s^2^(Fo^2^)+(0.0643P)^2^+1.2343P] where P=(Fo^2^+2Fc^2^)/3'
_refine_ls_weighting_scheme calc
_refine_ls_wR_factor_gt 0.1359
_refine_ls_wR_factor_ref 0.1491
_reflns_Friedel_coverage 0
_reflns_number_gt 2001
_reflns_number_total 2824
_reflns_threshold_expression 'I > 2\s(I)'
_cod_data_source_file d1ob00076d2.cif
_cod_data_source_block 3n
_cod_depositor_comments 'Adding full bibliography for 7158010.cif.'
_cod_original_cell_volume 2103.8(7)
_cod_original_sg_symbol_H-M 'P 21/c'
_cod_database_code 7158010

loop_
_symmetry_equiv_pos_as_xyz
'x, y, z'
'-x, y+1/2, -z+1/2'
'-x, -y, -z'
'x, -y-1/2, z-1/2'

loop_
_atom_site_label
_atom_site_type_symbol
_atom_site_fract_x
_atom_site_fract_y
_atom_site_fract_z
_atom_site_U_iso_or_equiv
_atom_site_adp_type
_atom_site_occupancy
_atom_site_site_symmetry_order
_atom_site_calc_flag
_atom_site_refinement_flags_posn
_atom_site_refinement_flags_adp
_atom_site_refinement_flags_occupancy
_atom_site_disorder_assembly
_atom_site_disorder_group
N1 N 0.7731(2) 0.5050(4) 0.95371(8) 0.0529(7) Uani 1 1 d . . . . .
O1 O 0.5041(2) 0.2611(3) 0.89321(7) 0.0621(6) Uani 1 1 d . . . . .
O2 O 0.9110(3) 0.7191(4) 0.92865(9) 0.0936(9) Uani 1 1 d . . . . .
O3 O 0.8819(5) 0.7602(9) 1.00480(16) 0.197(2) Uani 1 1 d D . . . .
C1 C 0.7025(3) 0.4471(4) 0.90995(9) 0.0465(7) Uani 1 1 d . . . . .
C2 C 0.5851(3) 0.3383(4) 0.92053(10) 0.0471(7) Uani 1 1 d . . . . .
C3 C 0.5955(3) 0.3263(4) 0.96917(10) 0.0476(8) Uani 1 1 d . . . . .
C4 C 0.7097(3) 0.4157(5) 0.98782(10) 0.0536(8) Uani 1 1 d . . . . .
C5 C 0.7481(4) 0.4017(6) 1.03393(11) 0.0733(10) Uani 1 1 d . . . . .
H5 H 0.827273 0.453535 1.047019 0.088 Uiso 1 1 calc R U . . .
C6 C 0.6650(5) 0.3085(6) 1.05953(12) 0.0839(12) Uani 1 1 d . . . . .
H6 H 0.688928 0.300076 1.09045 0.101 Uiso 1 1 calc R U . . .
C7 C 0.5492(5) 0.2281(5) 1.04149(13) 0.0803(12) Uani 1 1 d . . . . .
H7 H 0.494376 0.170011 1.059983 0.096 Uiso 1 1 calc R U . . .
C8 C 0.5140(4) 0.2337(5) 0.99544(12) 0.0629(9) Uani 1 1 d . . . . .
H8 H 0.43665 0.175993 0.982437 0.075 Uiso 1 1 calc R U . . .
C9 C 0.7634(3) 0.3697(5) 0.86950(10) 0.0498(8) Uani 1 1 d . . . . .
C10 C 0.7012(3) 0.5650(5) 0.86652(10) 0.0512(8) Uani 1 1 d . . . . .
C11 C 0.9055(3) 0.3325(5) 0.86988(9) 0.0535(8) Uani 1 1 d . . . . .
C12 C 0.9538(3) 0.1541(6) 0.88444(11) 0.0712(10) Uani 1 1 d . . . . .
H12 H 0.898268 0.063375 0.89515 0.085 Uiso 1 1 calc R U . . .
C13 C 1.0829(5) 0.1079(9) 0.88340(15) 0.1052(16) Uani 1 1 d . . . . .
H13 H 1.113567 -0.01431 0.893049 0.126 Uiso 1 1 calc R U . . .
C14 C 1.1663(5) 0.2384(12) 0.86845(17) 0.118(2) Uani 1 1 d . . . . .
H14 H 1.254092 0.207317 0.868369 0.142 Uiso 1 1 calc R U . . .
C15 C 1.1196(4) 0.4165(10) 0.85349(14) 0.1016(16) Uani 1 1 d . . . . .
H15 H 1.175946 0.505932 0.842743 0.122 Uiso 1 1 calc R U . . .
C16 C 0.9894(3) 0.4647(6) 0.85419(11) 0.0742(10) Uani 1 1 d . . . . .
H16 H 0.958591 0.586267 0.844088 0.089 Uiso 1 1 calc R U . . .
C17 C 0.5766(3) 0.6178(5) 0.83844(10) 0.0531(8) Uani 1 1 d . . . . .
C18 C 0.5093(3) 0.4961(5) 0.80837(10) 0.0590(9) Uani 1 1 d . . . . .
H18 H 0.542802 0.373068 0.803793 0.071 Uiso 1 1 calc R U . . .
C19 C 0.3871(3) 0.5535(6) 0.78342(10) 0.0624(9) Uani 1 1 d . . . . .
C20 C 0.3403(4) 0.7426(6) 0.79037(11) 0.0710(10) Uani 1 1 d . . . . .
C21 C 0.4134(4) 0.8682(6) 0.81988(13) 0.0803(11) Uani 1 1 d . . . . .
H21 H 0.383719 0.994141 0.823711 0.096 Uiso 1 1 calc R U . . .
C22 C 0.5289(4) 0.8080(5) 0.84334(11) 0.0663(10) Uani 1 1 d . . . . .
H22 H 0.576816 0.894108 0.862913 0.08 Uiso 1 1 calc R U . . .
C23 C 0.3145(4) 0.4258(7) 0.75399(12) 0.0861(12) Uani 1 1 d . . . . .
H23 H 0.346561 0.302195 0.748986 0.103 Uiso 1 1 calc R U . . .
C24 C 0.1949(4) 0.4837(10) 0.73237(13) 0.1095(17) Uani 1 1 d . . . . .
H24 H 0.145757 0.398238 0.712976 0.131 Uiso 1 1 calc R U . . .
C25 C 0.1467(5) 0.6702(11) 0.73933(16) 0.1148(19) Uani 1 1 d . . . . .
H25 H 0.065566 0.706338 0.724472 0.138 Uiso 1 1 calc R U . . .
C26 C 0.2147(5) 0.7983(9) 0.76689(15) 0.1049(16) Uani 1 1 d . . . . .
H26 H 0.181158 0.921901 0.770845 0.126 Uiso 1 1 calc R U . . .
C27 C 0.8578(3) 0.6586(6) 0.95969(12) 0.0703(10) Uani 1 1 d . . . . .
H9 H 0.712(3) 0.270(5) 0.8569(12) 0.084 Uiso 1 1 d . U . . .
H10 H 0.761(3) 0.669(5) 0.8715(11) 0.084 Uiso 1 1 d . U . . .
H3O H 0.954(3) 0.714(6) 1.0247(13) 0.105 Uiso 1 1 d D U . . .

loop_
_atom_site_aniso_label
_atom_site_aniso_U_11
_atom_site_aniso_U_22
_atom_site_aniso_U_33
_atom_site_aniso_U_23
_atom_site_aniso_U_13
_atom_site_aniso_U_12
N1 0.0488(15) 0.0582(17) 0.0506(15) -0.0052(13) 0.0019(12) -0.0104(13)
O1 0.0582(14) 0.0672(15) 0.0600(13) -0.0043(12) 0.0033(11) -0.0183(12)
O2 0.093(2) 0.104(2) 0.0856(19) -0.0152(16) 0.0176(16) -0.0484(17)
O3 0.215(5) 0.228(5) 0.137(4) -0.045(4) -0.016(3) -0.072(4)
C1 0.0456(17) 0.0487(18) 0.0449(17) -0.0020(14) 0.0045(13) -0.0074(15)
C2 0.0484(18) 0.0390(17) 0.0541(19) 0.0008(15) 0.0068(15) -0.0018(15)
C3 0.056(2) 0.0378(17) 0.0507(18) 0.0033(14) 0.0127(15) 0.0027(15)
C4 0.058(2) 0.053(2) 0.0506(19) 0.0040(16) 0.0068(16) 0.0063(17)
C5 0.082(2) 0.082(3) 0.054(2) -0.0006(19) -0.0039(19) 0.002(2)
C6 0.125(4) 0.076(3) 0.051(2) 0.011(2) 0.011(2) 0.008(3)
C7 0.126(4) 0.057(2) 0.065(3) 0.0089(19) 0.039(2) -0.001(2)
C8 0.081(2) 0.0435(19) 0.067(2) 0.0005(16) 0.0227(18) -0.0036(17)
C9 0.0463(19) 0.056(2) 0.0480(18) -0.0017(15) 0.0080(14) -0.0041(16)
C10 0.0504(19) 0.052(2) 0.0514(18) 0.0037(16) 0.0074(15) -0.0056(16)
C11 0.0493(19) 0.070(2) 0.0415(17) -0.0035(16) 0.0055(14) -0.0023(18)
C12 0.067(2) 0.083(3) 0.063(2) -0.006(2) 0.0047(17) 0.015(2)
C13 0.073(3) 0.145(5) 0.094(3) -0.034(3) -0.005(3) 0.045(3)
C14 0.050(3) 0.215(7) 0.088(3) -0.065(4) 0.002(2) 0.025(4)
C15 0.057(3) 0.172(5) 0.079(3) -0.037(3) 0.022(2) -0.025(3)
C16 0.062(2) 0.100(3) 0.062(2) -0.005(2) 0.0134(18) -0.012(2)
C17 0.063(2) 0.053(2) 0.0453(18) 0.0061(16) 0.0145(16) -0.0010(17)
C18 0.060(2) 0.067(2) 0.0501(19) 0.0060(17) 0.0105(16) 0.0101(18)
C19 0.068(2) 0.081(3) 0.0399(18) 0.0040(18) 0.0138(17) 0.002(2)
C20 0.076(3) 0.089(3) 0.051(2) 0.020(2) 0.0212(19) 0.018(2)
C21 0.106(3) 0.069(3) 0.072(3) 0.013(2) 0.032(2) 0.023(2)
C22 0.081(3) 0.062(2) 0.058(2) 0.0108(17) 0.0194(19) 0.007(2)
C23 0.084(3) 0.125(4) 0.049(2) 0.000(2) 0.006(2) 0.009(3)
C24 0.085(3) 0.186(6) 0.054(2) 0.004(3) -0.005(2) 0.012(4)
C25 0.086(3) 0.195(6) 0.062(3) 0.033(4) 0.000(3) 0.036(4)
C26 0.091(3) 0.153(5) 0.073(3) 0.040(3) 0.017(3) 0.040(3)
C27 0.065(2) 0.085(3) 0.061(2) -0.014(2) 0.0057(18) -0.026(2)

loop_
_atom_type_symbol
_atom_type_description
_atom_type_scat_dispersion_real
_atom_type_scat_dispersion_imag
_atom_type_scat_source
C C 0.0033 0.0016 'International Tables Vol C Tables 4.2.6.8 and 6.1.1.4'
H H 0 0 'International Tables Vol C Tables 4.2.6.8 and 6.1.1.4'
N N 0.0061 0.0033 'International Tables Vol C Tables 4.2.6.8 and 6.1.1.4'
O O 0.0106 0.006 'International Tables Vol C Tables 4.2.6.8 and 6.1.1.4'

loop_
_geom_angle_atom_site_label_1
_geom_angle_atom_site_label_2
_geom_angle_atom_site_label_3
_geom_angle
_geom_angle_site_symmetry_1
_geom_angle_site_symmetry_3
_geom_angle_publ_flag
C27 N1 C4 125.7(3) . . ?
C27 N1 C1 124.1(3) . . ?
C4 N1 C1 107.8(2) . . ?
N1 C1 C2 105.6(2) . . ?
N1 C1 C9 126.5(2) . . ?
C2 C1 C9 114.8(2) . . ?
N1 C1 C10 124.4(2) . . ?
C2 C1 C10 121.8(2) . . ?
C9 C1 C10 58.03(19) . . ?
O1 C2 C3 127.6(3) . . ?
O1 C2 C1 125.6(3) . . ?
C3 C2 C1 106.5(3) . . ?
C8 C3 C4 121.6(3) . . ?
C8 C3 C2 128.9(3) . . ?
C4 C3 C2 109.4(3) . . ?
C3 C4 C5 119.5(3) . . ?
C3 C4 N1 110.3(3) . . ?
C5 C4 N1 130.2(3) . . ?
C6 C5 C4 117.8(4) . . ?
C7 C6 C5 122.8(4) . . ?
C6 C7 C8 119.4(4) . . ?
C3 C8 C7 118.8(4) . . ?
C11 C9 C10 125.0(3) . . ?
C11 C9 C1 123.8(3) . . ?
C10 C9 C1 61.1(2) . . ?
C9 C10 C17 126.1(3) . . ?
C9 C10 C1 60.9(2) . . ?
C17 C10 C1 121.6(3) . . ?
C12 C11 C16 118.6(3) . . ?
C12 C11 C9 118.3(3) . . ?
C16 C11 C9 123.0(3) . . ?
C13 C12 C11 120.9(4) . . ?
C14 C13 C12 120.7(5) . . ?
C13 C14 C15 119.2(4) . . ?
C14 C15 C16 120.6(5) . . ?
C11 C16 C15 119.9(4) . . ?
C18 C17 C22 119.0(3) . . ?
C18 C17 C10 124.0(3) . . ?
C22 C17 C10 117.0(3) . . ?
C17 C18 C19 121.3(3) . . ?
C23 C19 C20 120.5(4) . . ?
C23 C19 C18 121.5(4) . . ?
C20 C19 C18 118.0(3) . . ?
C21 C20 C19 119.9(3) . . ?
C21 C20 C26 121.8(4) . . ?
C19 C20 C26 118.3(4) . . ?
C22 C21 C20 120.5(4) . . ?
C21 C22 C17 121.3(4) . . ?
C24 C23 C19 119.5(5) . . ?
C23 C24 C25 120.5(5) . . ?
C26 C25 C24 121.7(5) . . ?
C25 C26 C20 119.5(5) . . ?
O2 C27 N1 120.5(3) . . ?
O2 C27 O3 119.2(4) . . ?
N1 C27 O3 120.2(4) . . ?

loop_
_geom_bond_atom_site_label_1
_geom_bond_atom_site_label_2
_geom_bond_distance
_geom_bond_site_symmetry_2
_geom_bond_publ_flag
N1 C27 1.367(4) . ?
N1 C4 1.420(4) . ?
N1 C1 1.472(4) . ?
O1 C2 1.214(3) . ?
O2 C27 1.212(4) . ?
O3 C27 1.514(6) . ?
C1 C2 1.489(4) . ?
C1 C9 1.529(4) . ?
C1 C10 1.531(4) . ?
C2 C3 1.451(4) . ?
C3 C8 1.377(4) . ?
C3 C4 1.381(4) . ?
C4 C5 1.392(4) . ?
C5 C6 1.378(5) . ?
C6 C7 1.363(5) . ?
C7 C8 1.382(5) . ?
C9 C11 1.484(4) . ?
C9 C10 1.484(4) . ?
C10 C17 1.488(4) . ?
C11 C12 1.373(5) . ?
C11 C16 1.377(5) . ?
C12 C13 1.371(5) . ?
C13 C14 1.357(7) . ?
C14 C15 1.369(7) . ?
C15 C16 1.385(5) . ?
C17 C18 1.354(4) . ?
C17 C22 1.411(5) . ?
C18 C19 1.436(4) . ?
C19 C23 1.393(5) . ?
C19 C20 1.410(5) . ?
C20 C21 1.388(5) . ?
C20 C26 1.444(5) . ?
C21 C22 1.366(5) . ?
C23 C24 1.376(6) . ?
C24 C25 1.399(7) . ?
C25 C26 1.341(7) . ?

loop_
_restr_distance_atom_site_label_1
_restr_distance_atom_site_label_2
_restr_distance_target
_restr_distance_target_weight_param
_restr_distance_details
O3 H3o 0.9 0 'generated by SHELX DFIX'
